data_7128266
loop_
_publ_author_name
'Nakamura, Hitomi'
'Yoshida, Minori'
'Matsunami, Asuka'
'Kuwata, Shigeki'
'Kayaki, Yoshihito'

_publ_section_title
;
 Oxy-tethered Cp*Ir(III) complex as a competent catalyst for selective
 dehydrogenation from formic acid.
;
_journal_issue 45
_journal_name_full 'Chemical communications (Cambridge, England)'
_journal_page_first 5534
_journal_page_last 5537
_journal_paper_doi 10.1039/d1cc01712h
_journal_volume 57
_journal_year 2021
_chemical_formula_moiety 'C24 H38 Cl4 Ir2 O2'
_chemical_formula_sum 'C24 H38 Cl4 Ir2 O2'
_chemical_formula_weight 884.81
_space_group_crystal_system monoclinic
_space_group_IT_number 14
_space_group_name_Hall '-P 2yn'
_space_group_name_H-M_alt 'P 1 21/n 1'
_atom_sites_solution_hydrogens geom
_atom_sites_solution_primary direct
_atom_sites_solution_secondary difmap
_audit_update_record
;
2021-03-16 deposited with the CCDC.	2021-05-03 downloaded from the CCDC.
;
_cell_angle_alpha 90.0000
_cell_angle_beta 95.660(5)
_cell_angle_gamma 90.0000
_cell_formula_units_Z 2
_cell_length_a 8.496(3)
_cell_length_b 14.455(5)
_cell_length_c 11.052(4)
_cell_measurement_reflns_used 4862
_cell_measurement_temperature 93
_cell_measurement_theta_max 27.49
_cell_measurement_theta_min 3.18
_cell_volume 1350.7(8)
_computing_cell_refinement CrystalClear
_computing_data_collection 'CrystalClear (Rigaku Inc., 2008)'
_computing_data_reduction CrystalClear
_computing_molecular_graphics 'CrystalStructure 4.3'
_computing_publication_material 'CrystalStructure 4.3 (Rigaku, 2018)'
_computing_structure_refinement 'CRYSTALS (Carruthers, et al., 1999)'
_computing_structure_solution SIR97
_diffrn_ambient_temperature 93
_diffrn_detector_area_resol_mean 7.111
_diffrn_measured_fraction_theta_full 0.988
_diffrn_measured_fraction_theta_max 0.988
_diffrn_measurement_device_type 'Rigaku Saturn724'
_diffrn_measurement_method \w
_diffrn_radiation_type 'Mo K\a'
_diffrn_radiation_wavelength 0.71075
_diffrn_reflns_av_R_equivalents 0.0520
_diffrn_reflns_limit_h_max 11
_diffrn_reflns_limit_h_min -10
_diffrn_reflns_limit_k_max 17
_diffrn_reflns_limit_k_min -18
_diffrn_reflns_limit_l_max 13
_diffrn_reflns_limit_l_min -14
_diffrn_reflns_number 10859
_diffrn_reflns_theta_full 27.50
_diffrn_reflns_theta_max 27.50
_diffrn_reflns_theta_min 3.181
_diffrn_standards_number 0
_exptl_absorpt_coefficient_mu 10.285
_exptl_absorpt_correction_T_max 0.735
_exptl_absorpt_correction_T_min 0.580
_exptl_absorpt_correction_type multi-scan
_exptl_absorpt_process_details 'REQAB (Rigaku, 1998)'
_exptl_crystal_colour orange
_exptl_crystal_density_diffrn 2.176
_exptl_crystal_density_method 'not measured'
_exptl_crystal_description prism
_exptl_crystal_F_000 840.00
_exptl_crystal_size_max 0.100
_exptl_crystal_size_mid 0.050
_exptl_crystal_size_min 0.030
_refine_diff_density_max 5.550
_refine_diff_density_min -1.620
_refine_ls_extinction_method none
_refine_ls_goodness_of_fit_ref 1.003
_refine_ls_hydrogen_treatment constr
_refine_ls_number_parameters 163
_refine_ls_number_reflns 3068
_refine_ls_R_factor_gt 0.0353
_refine_ls_shift/su_max 0.000
_refine_ls_structure_factor_coef Fsqd
_refine_ls_weighting_details 'w = 1/[0.0007Fo^2^ + 0.3830\s(Fo^2^)]/(4Fo^2^)'
_refine_ls_weighting_scheme calc
_refine_ls_wR_factor_ref 0.0923
_reflns_number_gt 2398
_reflns_number_total 3068
_reflns_threshold_expression F^2^>2.0\s(F^2^)
_cod_data_source_file d1cc01712h2.cif
_cod_data_source_block Ir1a
_cod_depositor_comments 'Adding full bibliography for 7128266--7128271.cif.'
_cod_original_cell_volume 1350.6(8)
_cod_database_code 7128266

loop_
_space_group_symop_id
_space_group_symop_operation_xyz
1 +X,+Y,+Z
2 1/2-X,1/2+Y,1/2-Z
3 -X,-Y,-Z
4 -1/2+X,-1/2-Y,-1/2+Z

loop_
_atom_site_label
_atom_site_type_symbol
_atom_site_fract_x
_atom_site_fract_y
_atom_site_fract_z
_atom_site_U_iso_or_equiv
_atom_site_adp_type
_atom_site_occupancy
_atom_site_site_symmetry_multiplicity
_atom_site_calc_flag
_atom_site_refinement_flags
_atom_site_disorder_assembly
_atom_site_disorder_group
Ir1 Ir 0.84413(2) 0.46471(2) 0.87785(2) 0.01246(8) Uani 1 4 d . . .
Cl1 Cl 1.12679(17) 0.50187(11) 0.90360(13) 0.0174(4) Uani 1 4 d . . .
Cl2 Cl 0.79544(19) 0.62609(11) 0.84437(14) 0.0206(4) Uani 1 4 d . . .
O1 O 1.0057(6) 0.3534(4) 0.3839(4) 0.0354(15) Uani 1 4 d . . .
C1 C 0.6446(7) 0.4193(5) 0.7566(5) 0.0182(16) Uani 1 4 d . . .
C2 C 0.6468(7) 0.3735(4) 0.8727(6) 0.0199(16) Uani 1 4 d . . .
C3 C 0.7878(7) 0.3188(4) 0.8916(6) 0.0194(16) Uani 1 4 d . . .
C4 C 0.8783(7) 0.3346(4) 0.7894(5) 0.0176(15) Uani 1 4 d . . .
C5 C 0.7913(7) 0.3974(4) 0.7079(5) 0.0179(15) Uani 1 4 d . . .
C6 C 0.5146(8) 0.4792(5) 0.6972(7) 0.028(2) Uani 1 4 d . . .
C7 C 0.5166(7) 0.3741(5) 0.9555(6) 0.0271(19) Uani 1 4 d . . .
C8 C 0.8343(8) 0.2588(5) 0.9979(6) 0.0257(18) Uani 1 4 d . . .
C9 C 1.0340(7) 0.2907(5) 0.7739(6) 0.0248(18) Uani 1 4 d . . .
C10 C 0.8391(8) 0.4285(5) 0.5858(6) 0.0233(17) Uani 1 4 d . . .
C11 C 0.7704(8) 0.3648(5) 0.4853(5) 0.0216(17) Uani 1 4 d . . .
C12 C 0.8451(7) 0.3805(5) 0.3679(5) 0.0242(18) Uani 1 4 d . . .
H1 H 0.55958 0.52287 0.64496 0.0329 Uiso 1 4 calc R . .
H2 H 0.43795 0.44178 0.65007 0.0334 Uiso 1 4 calc R . .
H3 H 0.464 0.51188 0.75838 0.0334 Uiso 1 4 calc R . .
H4 H 0.44404 0.42344 0.9327 0.0336 Uiso 1 4 calc R . .
H5 H 0.46142 0.31607 0.94863 0.0336 Uiso 1 4 calc R . .
H6 H 0.56079 0.38284 1.03807 0.0337 Uiso 1 4 calc R . .
H7 H 0.78343 0.19972 0.98635 0.0309 Uiso 1 4 calc R . .
H8 H 0.9469 0.25044 1.00732 0.0310 Uiso 1 4 calc R . .
H9 H 0.80143 0.28767 1.06949 0.0310 Uiso 1 4 calc R . .
H10 H 1.01772 0.22779 0.74764 0.0300 Uiso 1 4 calc R . .
H11 H 1.08476 0.32442 0.71384 0.0300 Uiso 1 4 calc R . .
H12 H 1.09975 0.29172 0.8497 0.0299 Uiso 1 4 calc R . .
H13 H 0.80013 0.49076 0.56907 0.0282 Uiso 1 4 calc R . .
H14 H 0.95356 0.4281 0.58824 0.0283 Uiso 1 4 calc R . .
H15 H 0.78978 0.30151 0.51206 0.0258 Uiso 1 4 calc R . .
H16 H 0.65729 0.37553 0.47199 0.0258 Uiso 1 4 calc R . .
H17 H 0.84565 0.44515 0.34466 0.0293 Uiso 1 4 calc R . .
H18 H 0.79763 0.34451 0.29967 0.0292 Uiso 1 4 calc R . .

loop_
_atom_site_aniso_label
_atom_site_aniso_U_11
_atom_site_aniso_U_22
_atom_site_aniso_U_33
_atom_site_aniso_U_12
_atom_site_aniso_U_13
_atom_site_aniso_U_23
Ir1 0.01331(16) 0.01333(15) 0.01103(15) 0.00083(9) 0.00264(10) -0.00050(9)
Cl1 0.0147(7) 0.0258(8) 0.0121(7) -0.0005(7) 0.0036(6) -0.0007(6)
Cl2 0.0258(8) 0.0143(8) 0.0231(8) 0.0007(6) 0.0092(6) -0.0012(6)
O1 0.041(3) 0.032(3) 0.036(3) 0.004(2) 0.015(2) 0.004(2)
C1 0.015(3) 0.020(3) 0.018(3) -0.005(3) -0.003(2) -0.006(3)
C2 0.019(3) 0.015(3) 0.026(3) -0.004(3) 0.004(3) -0.006(3)
C3 0.017(3) 0.015(3) 0.027(3) -0.007(3) 0.006(3) 0.001(3)
C4 0.023(3) 0.016(3) 0.016(3) 0.000(3) 0.005(3) -0.008(2)
C5 0.023(3) 0.017(3) 0.014(3) -0.006(3) 0.005(2) -0.004(3)
C6 0.020(4) 0.034(4) 0.029(4) 0.006(3) -0.007(3) -0.007(3)
C7 0.022(3) 0.023(4) 0.038(4) -0.002(3) 0.016(3) -0.005(3)
C8 0.032(4) 0.021(4) 0.025(3) 0.003(3) 0.004(3) 0.003(3)
C9 0.023(3) 0.020(4) 0.032(4) 0.004(3) 0.005(3) -0.006(3)
C10 0.032(4) 0.026(4) 0.013(3) -0.012(3) 0.006(3) 0.002(3)
C11 0.027(3) 0.019(3) 0.019(3) -0.001(3) -0.000(3) -0.002(3)
C12 0.030(4) 0.029(4) 0.015(3) -0.007(3) 0.005(3) 0.000(3)

loop_
_atom_type_symbol
_atom_type_description
_atom_type_scat_dispersion_real
_atom_type_scat_dispersion_imag
_atom_type_scat_source
C C 0.0033 0.0016
;
International Tables for Crystallography
(Vol. C, Tables 4.2.6.8 and 6.1.1.4)
;
H H 0.0000 0.0000
;
International Tables for Crystallography
(Vol. C, Table 6.1.1.4)
;
Cl Cl 0.1484 0.1585
;
International Tables for Crystallography
(Vol. C, Tables 4.2.6.8 and 6.1.1.4)
;
Ir Ir -1.4442 7.9887
;
International Tables for Crystallography
(Vol. C, Tables 4.2.6.8 and 6.1.1.4)
;
O O 0.0106 0.0060
;
International Tables for Crystallography
(Vol. C, Tables 4.2.6.8 and 6.1.1.4)
;

loop_
_geom_angle_atom_site_label_1
_geom_angle_atom_site_label_2
_geom_angle_atom_site_label_3
_geom_angle
_geom_angle_publ_flag
_geom_angle_site_symmetry_1
_geom_angle_site_symmetry_3
Cl1 Ir1 Cl1 80.79(5) yes . 3_767
Cl1 Ir1 Cl2 87.52(5) yes . .
Cl1 Ir1 C1 147.16(17) yes . .
Cl1 Ir1 C2 154.03(17) yes . .
Cl1 Ir1 C3 115.16(16) yes . .
Cl1 Ir1 C4 94.01(16) yes . .
Cl1 Ir1 C5 108.81(17) yes . .
Cl1 Ir1 Cl2 87.67(5) yes 3_767 .
Cl1 Ir1 C1 131.98(17) yes 3_767 .
Cl1 Ir1 C2 98.68(17) yes 3_767 .
Cl1 Ir1 C3 97.11(17) yes 3_767 .
Cl1 Ir1 C4 127.91(16) yes 3_767 .
Cl1 Ir1 C5 162.49(17) yes 3_767 .
Cl2 Ir1 C1 95.02(18) yes . .
Cl2 Ir1 C2 118.44(17) yes . .
Cl2 Ir1 C3 157.27(16) yes . .
Cl2 Ir1 C4 144.21(16) yes . .
Cl2 Ir1 C5 106.96(17) yes . .
C1 Ir1 C2 39.3(2) yes . .
C1 Ir1 C3 65.3(2) yes . .
C1 Ir1 C4 65.5(2) yes . .
C1 Ir1 C5 39.3(2) yes . .
C2 Ir1 C3 38.9(2) yes . .
C2 Ir1 C4 65.6(2) yes . .
C2 Ir1 C5 66.1(2) yes . .
C3 Ir1 C4 39.1(2) yes . .
C3 Ir1 C5 65.7(2) yes . .
C4 Ir1 C5 39.1(2) yes . .
Ir1 Cl1 Ir1 99.21(5) yes . 3_767
Ir1 C1 C2 69.3(3) yes . .
Ir1 C1 C5 69.1(3) yes . .
Ir1 C1 C6 126.5(5) yes . .
C2 C1 C5 107.2(5) yes . .
C2 C1 C6 126.7(6) yes . .
C5 C1 C6 126.1(6) yes . .
Ir1 C2 C1 71.3(3) yes . .
Ir1 C2 C3 72.1(3) yes . .
Ir1 C2 C7 127.2(4) yes . .
C1 C2 C3 108.7(5) yes . .
C1 C2 C7 126.4(5) yes . .
C3 C2 C7 124.7(6) yes . .
Ir1 C3 C2 68.9(3) yes . .
Ir1 C3 C4 69.7(3) yes . .
Ir1 C3 C8 125.5(4) yes . .
C2 C3 C4 107.5(5) yes . .
C2 C3 C8 126.3(6) yes . .
C4 C3 C8 126.2(6) yes . .
Ir1 C4 C3 71.2(3) yes . .
Ir1 C4 C5 69.3(3) yes . .
Ir1 C4 C9 125.8(4) yes . .
C3 C4 C5 108.1(5) yes . .
C3 C4 C9 124.6(5) yes . .
C5 C4 C9 127.3(6) yes . .
Ir1 C5 C1 71.6(3) yes . .
Ir1 C5 C4 71.5(3) yes . .
Ir1 C5 C10 126.9(4) yes . .
C1 C5 C4 108.4(5) yes . .
C1 C5 C10 125.8(5) yes . .
C4 C5 C10 125.6(6) yes . .
C5 C10 C11 110.7(6) yes . .
C10 C11 C12 111.9(5) yes . .
O1 C12 C11 109.4(5) yes . .
C1 C6 H1 108.803 no . .
C1 C6 H2 110.000 no . .
C1 C6 H3 109.697 no . .
H1 C6 H2 109.440 no . .
H1 C6 H3 109.446 no . .
H2 C6 H3 109.441 no . .
C2 C7 H4 109.630 no . .
C2 C7 H5 109.192 no . .
C2 C7 H6 109.679 no . .
H4 C7 H5 109.439 no . .
H4 C7 H6 109.443 no . .
H5 C7 H6 109.444 no . .
C3 C8 H7 109.500 no . .
C3 C8 H8 110.153 no . .
C3 C8 H9 108.841 no . .
H7 C8 H8 109.440 no . .
H7 C8 H9 109.442 no . .
H8 C8 H9 109.448 no . .
C4 C9 H10 109.556 no . .
C4 C9 H11 109.101 no . .
C4 C9 H12 109.835 no . .
H10 C9 H11 109.448 no . .
H10 C9 H12 109.446 no . .
H11 C9 H12 109.441 no . .
C5 C10 H13 109.192 no . .
C5 C10 H14 109.236 no . .
C11 C10 H13 108.935 no . .
C11 C10 H14 109.212 no . .
H13 C10 H14 109.502 no . .
C10 C11 H15 107.979 no . .
C10 C11 H16 108.561 no . .
C12 C11 H15 109.174 no . .
C12 C11 H16 109.721 no . .
H15 C11 H16 109.483 no . .
O1 C12 H17 105.621 no . .
O1 C12 H18 105.757 no . .
C11 C12 H17 112.585 no . .
C11 C12 H18 114.102 no . .
H17 C12 H18 108.860 no . .

loop_
_geom_bond_atom_site_label_1
_geom_bond_atom_site_label_2
_geom_bond_distance
_geom_bond_publ_flag
_geom_bond_site_symmetry_2
Ir1 Cl1 2.4497(16) yes .
Ir1 Cl1 2.4518(16) yes 3_767
Ir1 Cl2 2.3916(18) yes .
Ir1 C1 2.157(6) yes .
Ir1 C2 2.130(6) yes .
Ir1 C3 2.172(6) yes .
Ir1 C4 2.153(6) yes .
Ir1 C5 2.123(6) yes .
O1 C12 1.414(8) yes .
C1 C2 1.443(9) yes .
C1 C5 1.440(9) yes .
C1 C6 1.503(9) yes .
C2 C3 1.433(9) yes .
C2 C7 1.504(9) yes .
C3 C4 1.446(9) yes .
C3 C8 1.482(9) yes .
C4 C5 1.432(8) yes .
C4 C9 1.492(9) yes .
C5 C10 1.515(9) yes .
C10 C11 1.515(9) yes .
C11 C12 1.517(9) yes .
C6 H1 0.960 no .
C6 H2 0.960 no .
C6 H3 0.960 no .
C7 H4 0.960 no .
C7 H5 0.960 no .
C7 H6 0.960 no .
C8 H7 0.960 no .
C8 H8 0.960 no .
C8 H9 0.960 no .
C9 H10 0.960 no .
C9 H11 0.960 no .
C9 H12 0.960 no .
C10 H13 0.970 no .
C10 H14 0.970 no .
C11 H15 0.970 no .
C11 H16 0.970 no .
C12 H17 0.970 no .
C12 H18 0.970 no .

loop_
_geom_contact_atom_site_label_1
_geom_contact_atom_site_label_2
_geom_contact_distance
_geom_contact_publ_flag
_geom_contact_site_symmetry_1
_geom_contact_site_symmetry_2
Cl1 C9 3.431(7) no . .
Cl2 C6 3.476(7) no . .
O1 C10 2.963(8) no . .
C1 C11 3.374(9) no . .
C4 C11 3.423(8) no . .
C6 C7 3.233(10) no . .
C6 C10 3.213(10) no . .
C7 C8 3.167(9) no . .
C8 C9 3.170(10) no . .
C9 C10 3.218(9) no . .
Cl1 C12 3.478(7) no . 3_766
Cl2 O1 3.186(5) no . 3_766
O1 Cl2 3.186(5) no . 3_766
O1 C2 3.498(8) no . 4_665
O1 C3 3.451(8) no . 4_665
O1 C7 3.382(9) no . 4_665
O1 C8 3.364(8) no . 4_665
O1 C10 3.420(9) no . 3_766
C2 O1 3.498(8) no . 4_566
C3 O1 3.451(8) no . 4_566
C7 O1 3.382(9) no . 4_566
C8 O1 3.364(8) no . 4_566
C10 O1 3.420(9) no . 3_766
C12 Cl1 3.478(7) no . 3_766
Ir1 H1 3.4567 no . .
Ir1 H3 3.4346 no . .
Ir1 H4 3.5613 no . .
Ir1 H6 3.3424 no . .
Ir1 H8 3.4866 no . .
Ir1 H9 3.3643 no . .
Ir1 H11 3.5083 no . .
Ir1 H12 3.3465 no . .
Ir1 H13 3.4171 no . .
Ir1 H14 3.4607 no . .
Cl1 H6 3.1464 no . 3_767
Cl1 H9 3.1112 no . 3_767
Cl1 H11 3.3102 no . .
Cl1 H12 3.0997 no . .
Cl2 H1 3.1980 no . .
Cl2 H3 3.3211 no . .
Cl2 H8 3.1553 no . 3_767
O1 H13 3.4469 no . .
O1 H14 2.5800 no . .
O1 H15 2.5389 no . .
O1 H16 3.2216 no . .
C1 H4 2.7112 no . .
C1 H5 3.1313 no . .
C1 H6 3.3015 no . .
C1 H13 2.7655 no . .
C1 H14 3.3659 no . .
C1 H15 3.5185 no . .
C1 H16 3.2206 no . .
C2 H1 3.3438 no . .
C2 H2 3.0522 no . .
C2 H3 2.7611 no . .
C2 H7 2.9909 no . .
C2 H8 3.3360 no . .
C2 H9 2.7260 no . .
C3 H4 3.3594 no . .
C3 H5 2.9036 no . .
C3 H6 2.7951 no . .
C3 H10 2.9479 no . .
C3 H11 3.3482 no . .
C3 H12 2.7629 no . .
C4 H7 3.0874 no . .
C4 H8 2.7095 no . .
C4 H9 3.2963 no . .
C4 H13 3.3392 no . .
C4 H14 2.7315 no . .
C4 H15 3.1204 no . .
C5 H1 2.7162 no . .
C5 H2 3.0746 no . .
C5 H3 3.3297 no . .
C5 H10 3.1206 no . .
C5 H11 2.7020 no . .
C5 H12 3.2934 no . .
C5 H15 2.5694 no . .
C5 H16 2.7585 no . .
C6 H4 2.8442 no . .
C6 H13 2.9321 no . .
C6 H16 3.2417 no . .
C7 H2 3.5152 no . .
C7 H3 2.9534 no . .
C7 H7 3.3848 no . .
C7 H9 2.8987 no . .
C8 H5 3.2672 no . .
C8 H6 3.0021 no . .
C8 H10 3.3363 no . .
C8 H12 2.9538 no . .
C9 H7 3.5717 no . .
C9 H8 2.8136 no . .
C9 H14 2.8893 no . .
C9 H15 3.3941 no . .
C10 H1 2.8693 no . .
C10 H2 3.5544 no . .
C10 H11 2.8354 no . .
C10 H17 2.6822 no . .
C10 H18 3.3737 no . .
C11 H1 3.4879 no . .
C11 H11 3.5385 no . .
C12 H13 2.7928 no . .
C12 H14 2.6100 no . .
H1 H13 2.3310 no . .
H1 H16 3.0320 no . .
H2 H4 3.1303 no . .
H2 H13 3.3636 no . .
H2 H16 2.9978 no . .
H3 H4 2.3322 no . .
H3 H5 3.5273 no . .
H5 H7 3.2033 no . .
H5 H9 3.0880 no . .
H6 H7 3.3353 no . .
H6 H9 2.4602 no . .
H7 H10 3.4818 no . .
H7 H12 3.4745 no . .
H8 H10 3.0078 no . .
H8 H12 2.3502 no . .
H10 H14 3.4052 no . .
H10 H15 3.2665 no . .
H11 H14 2.2606 no . .
H11 H15 3.2033 no . .
H13 H15 2.8067 no . .
H13 H16 2.2675 no . .
H13 H17 2.6315 no . .
H14 H15 2.4005 no . .
H14 H16 2.8152 no . .
H14 H17 2.7680 no . .
H14 H18 3.5431 no . .
H15 H17 2.8518 no . .
H15 H18 2.4355 no . .
H16 H17 2.4491 no . .
H16 H18 2.3870 no . .
Cl1 H3 3.4221 no . 1_655
Cl1 H4 2.9124 no . 1_655
Cl1 H17 2.8804 no . 3_766
Cl1 H18 3.2673 no . 3_766
Cl2 H4 3.4222 no . 3_667
Cl2 H5 3.4176 no . 3_667
Cl2 H6 3.4117 no . 3_667
Cl2 H10 3.1209 no . 2_656
Cl2 H15 3.1142 no . 2_656
O1 H5 2.5904 no . 4_665
O1 H7 2.6291 no . 4_665
O1 H13 2.8095 no . 3_766
O1 H14 3.1882 no . 3_766
C6 H16 3.0821 no . 3_666
C6 H17 3.2397 no . 3_666
C7 H3 3.5550 no . 3_667
C7 H4 3.1815 no . 3_667
C7 H6 3.5765 no . 3_667
C7 H10 3.5475 no . 4_566
C7 H15 3.2837 no . 4_566
C8 H2 3.4234 no . 4_666
C8 H11 3.5545 no . 4_566
C8 H16 3.3970 no . 4_666
C8 H18 3.6000 no . 1_556
C9 H9 3.5444 no . 4_665
C9 H15 3.5067 no . 4_666
C9 H16 3.3480 no . 4_666
C9 H18 2.9649 no . 4_666
C10 H14 3.4301 no . 3_766
C10 H17 3.2696 no . 3_766
C11 H1 3.4312 no . 3_666
C11 H2 3.5593 no . 3_666
C11 H5 3.1244 no . 4_665
C11 H8 3.2428 no . 4_565
C11 H10 3.4909 no . 4_565
C11 H12 3.0061 no . 4_565
C12 H2 3.5113 no . 3_666
C12 H3 3.2467 no . 3_666
C12 H5 3.1095 no . 4_665
C12 H9 3.5456 no . 1_554
C12 H10 3.3495 no . 4_565
C12 H12 3.2396 no . 4_565
C12 H13 3.5529 no . 3_766
C12 H14 3.2645 no . 3_766
H1 C11 3.4312 no . 3_666
H1 H1 3.3301 no . 3_666
H1 H2 3.3026 no . 3_666
H1 H7 3.2866 no . 2_656
H1 H10 3.2815 no . 2_656
H1 H16 2.5985 no . 3_666
H1 H17 3.4867 no . 3_666
H2 C8 3.4234 no . 4_565
H2 C11 3.5593 no . 3_666
H2 C12 3.5113 no . 3_666
H2 H1 3.3026 no . 3_666
H2 H7 2.9517 no . 4_565
H2 H8 3.1998 no . 4_565
H2 H9 3.5965 no . 4_565
H2 H11 3.5770 no . 1_455
H2 H13 3.1530 no . 3_666
H2 H16 3.0386 no . 3_666
H2 H17 2.9167 no . 3_666
H3 Cl1 3.4221 no . 1_455
H3 C7 3.5550 no . 3_667
H3 C12 3.2467 no . 3_666
H3 H4 3.5518 no . 3_667
H3 H6 2.7413 no . 3_667
H3 H10 3.1259 no . 2_656
H3 H16 3.1106 no . 3_666
H3 H17 2.8306 no . 3_666
H3 H18 3.0627 no . 3_666
H4 Cl1 2.9124 no . 1_455
H4 Cl2 3.4222 no . 3_667
H4 C7 3.1815 no . 3_667
H4 H3 3.5518 no . 3_667
H4 H4 2.7815 no . 3_667
H4 H6 2.8196 no . 3_667
H4 H12 3.5345 no . 1_455
H5 Cl2 3.4176 no . 3_667
H5 O1 2.5904 no . 4_566
H5 C11 3.1244 no . 4_566
H5 C12 3.1095 no . 4_566
H5 H10 3.3526 no . 4_566
H5 H12 3.1777 no . 1_455
H5 H15 2.3892 no . 4_566
H5 H18 3.0956 no . 4_566
H6 Cl2 3.4117 no . 3_667
H6 C7 3.5765 no . 3_667
H6 H3 2.7413 no . 3_667
H6 H4 2.8196 no . 3_667
H6 H10 2.8676 no . 4_566
H6 H11 3.5655 no . 4_566
H6 H15 3.5148 no . 4_566
H6 H18 3.4011 no . 1_556
H7 O1 2.6291 no . 4_566
H7 H1 3.2866 no . 2_646
H7 H2 2.9517 no . 4_666
H7 H11 3.1826 no . 4_566
H7 H13 3.1491 no . 2_646
H7 H16 3.3758 no . 4_666
H8 C11 3.2428 no . 4_666
H8 H2 3.1998 no . 4_666
H8 H15 3.0037 no . 4_666
H8 H16 2.6078 no . 4_666
H9 C9 3.5444 no . 4_566
H9 C12 3.5456 no . 1_556
H9 H2 3.5965 no . 4_666
H9 H10 3.2669 no . 4_566
H9 H11 3.0229 no . 4_566
H9 H18 2.6766 no . 1_556
H10 Cl2 3.1209 no . 2_646
H10 C7 3.5475 no . 4_665
H10 C11 3.4909 no . 4_666
H10 C12 3.3495 no . 4_666
H10 H1 3.2815 no . 2_646
H10 H3 3.1259 no . 2_646
H10 H5 3.3526 no . 4_665
H10 H6 2.8676 no . 4_665
H10 H9 3.2669 no . 4_665
H10 H15 3.5679 no . 4_666
H10 H16 3.0339 no . 4_666
H10 H18 2.6092 no . 4_666
H11 C8 3.5545 no . 4_665
H11 H2 3.5770 no . 1_655
H11 H6 3.5655 no . 4_665
H11 H7 3.1826 no . 4_665
H11 H9 3.0229 no . 4_665
H11 H17 3.4551 no . 3_766
H11 H18 3.1297 no . 4_666
H12 C11 3.0061 no . 4_666
H12 C12 3.2396 no . 4_666
H12 H4 3.5345 no . 1_655
H12 H5 3.1777 no . 1_655
H12 H15 2.6591 no . 4_666
H12 H16 2.7893 no . 4_666
H12 H18 2.6820 no . 4_666
H13 O1 2.8095 no . 3_766
H13 C12 3.5529 no . 3_766
H13 H2 3.1530 no . 3_666
H13 H7 3.1491 no . 2_656
H13 H14 3.0814 no . 3_766
H13 H17 3.2027 no . 3_766
H14 O1 3.1882 no . 3_766
H14 C10 3.4301 no . 3_766
H14 C12 3.2645 no . 3_766
H14 H13 3.0814 no . 3_766
H14 H14 3.0085 no . 3_766
H14 H17 2.5626 no . 3_766
H15 Cl2 3.1142 no . 2_646
H15 C7 3.2837 no . 4_665
H15 C9 3.5067 no . 4_565
H15 H5 2.3892 no . 4_665
H15 H6 3.5148 no . 4_665
H15 H8 3.0037 no . 4_565
H15 H10 3.5679 no . 4_565
H15 H12 2.6591 no . 4_565
H16 C6 3.0821 no . 3_666
H16 C8 3.3970 no . 4_565
H16 C9 3.3480 no . 4_565
H16 H1 2.5985 no . 3_666
H16 H2 3.0386 no . 3_666
H16 H3 3.1106 no . 3_666
H16 H7 3.3758 no . 4_565
H16 H8 2.6078 no . 4_565
H16 H10 3.0339 no . 4_565
H16 H12 2.7893 no . 4_565
H17 Cl1 2.8804 no . 3_766
H17 C6 3.2397 no . 3_666
H17 C10 3.2696 no . 3_766
H17 H1 3.4867 no . 3_666
H17 H2 2.9167 no . 3_666
H17 H3 2.8306 no . 3_666
H17 H11 3.4551 no . 3_766
H17 H13 3.2027 no . 3_766
H17 H14 2.5626 no . 3_766
H18 Cl1 3.2673 no . 3_766
H18 C8 3.6000 no . 1_554
H18 C9 2.9649 no . 4_565
H18 H3 3.0627 no . 3_666
H18 H5 3.0956 no . 4_665
H18 H6 3.4011 no . 1_554
H18 H9 2.6766 no . 1_554
H18 H10 2.6092 no . 4_565
H18 H11 3.1297 no . 4_565
H18 H12 2.6820 no . 4_565

loop_
_geom_torsion_atom_site_label_1
_geom_torsion_atom_site_label_2
_geom_torsion_atom_site_label_3
_geom_torsion_atom_site_label_4
_geom_torsion
_geom_torsion_publ_flag
_geom_torsion_site_symmetry_1
_geom_torsion_site_symmetry_2
_geom_torsion_site_symmetry_3
_geom_torsion_site_symmetry_4
Cl1 Ir1 Cl1 Ir1 0.00(5) no . . 3_767 3_767
Cl1 Ir1 Cl1 Ir1 -0.00(5) no 3_767 . . 3_767
Cl2 Ir1 Cl1 Ir1 88.04(6) no . . . 3_767
Cl1 Ir1 C1 C2 136.46(19) no . . . .
Cl1 Ir1 C1 C5 17.6(5) no . . . .
Cl1 Ir1 C1 C6 -102.6(4) no . . . .
C1 Ir1 Cl1 Ir1 -176.5(3) no . . . 3_767
Cl1 Ir1 C2 C1 -121.4(3) no . . . .
Cl1 Ir1 C2 C3 -3.8(6) no . . . .
Cl1 Ir1 C2 C7 116.6(4) no . . . .
C2 Ir1 Cl1 Ir1 -90.9(4) no . . . 3_767
Cl1 Ir1 C3 C2 178.16(13) no . . . .
Cl1 Ir1 C3 C4 -62.9(2) no . . . .
Cl1 Ir1 C3 C8 57.9(5) no . . . .
C3 Ir1 Cl1 Ir1 -93.58(19) no . . . 3_767
Cl1 Ir1 C4 C3 126.16(19) no . . . .
Cl1 Ir1 C4 C5 -115.2(2) no . . . .
Cl1 Ir1 C4 C9 6.5(4) no . . . .
C4 Ir1 Cl1 Ir1 -127.78(16) no . . . 3_767
Cl1 Ir1 C5 C1 -170.04(15) no . . . .
Cl1 Ir1 C5 C4 72.4(2) no . . . .
Cl1 Ir1 C5 C10 -48.6(4) no . . . .
C5 Ir1 Cl1 Ir1 -164.88(18) no . . . 3_767
Cl2 Ir1 Cl1 Ir1 -87.86(6) no . . 3_767 3_767
Cl1 Ir1 C1 C2 -38.9(3) no 3_767 . . .
Cl1 Ir1 C1 C5 -157.83(10) no 3_767 . . .
Cl1 Ir1 C1 C6 82.0(5) no 3_767 . . .
C1 Ir1 Cl1 Ir1 177.5(2) no . . 3_767 3_767
Cl1 Ir1 C2 C1 151.79(19) no 3_767 . . .
Cl1 Ir1 C2 C3 -90.6(2) no 3_767 . . .
Cl1 Ir1 C2 C7 29.8(4) no 3_767 . . .
C2 Ir1 Cl1 Ir1 153.71(17) no . . 3_767 3_767
Cl1 Ir1 C3 C2 95.0(2) no 3_767 . . .
Cl1 Ir1 C3 C4 -145.99(18) no 3_767 . . .
Cl1 Ir1 C3 C8 -25.3(4) no 3_767 . . .
C3 Ir1 Cl1 Ir1 114.44(17) no . . 3_767 3_767
Cl1 Ir1 C4 C3 44.7(3) no 3_767 . . .
Cl1 Ir1 C4 C5 163.34(10) no 3_767 . . .
Cl1 Ir1 C4 C9 -74.9(5) no 3_767 . . .
C4 Ir1 Cl1 Ir1 87.9(2) no . . 3_767 3_767
Cl2 Ir1 C1 C2 -130.3(2) no . . . .
Cl2 Ir1 C1 C5 110.8(2) no . . . .
Cl2 Ir1 C1 C6 -9.4(4) no . . . .
Cl2 Ir1 C2 C1 59.7(3) no . . . .
Cl2 Ir1 C2 C3 177.35(13) no . . . .
Cl2 Ir1 C2 C7 -62.3(5) no . . . .
Cl2 Ir1 C3 C2 -6.0(6) no . . . .
Cl2 Ir1 C3 C4 113.0(4) no . . . .
Cl2 Ir1 C3 C8 -126.3(4) no . . . .
Cl2 Ir1 C4 C3 -142.53(16) no . . . .
Cl2 Ir1 C4 C5 -23.9(4) no . . . .
Cl2 Ir1 C4 C9 97.8(4) no . . . .
Cl2 Ir1 C5 C1 -76.8(2) no . . . .
Cl2 Ir1 C5 C4 165.66(16) no . . . .
Cl2 Ir1 C5 C10 44.6(4) no . . . .
C1 Ir1 C2 C1 -0.0(3) no . . . .
C1 Ir1 C2 C3 117.6(4) no . . . .
C1 Ir1 C2 C7 -122.0(6) no . . . .
C2 Ir1 C1 C2 -0.0(3) no . . . .
C2 Ir1 C1 C5 -118.9(4) no . . . .
C2 Ir1 C1 C6 121.0(6) no . . . .
C1 Ir1 C3 C2 -38.2(2) no . . . .
C1 Ir1 C3 C4 80.8(3) no . . . .
C1 Ir1 C3 C8 -158.5(5) no . . . .
C3 Ir1 C1 C2 37.8(2) no . . . .
C3 Ir1 C1 C5 -81.1(3) no . . . .
C3 Ir1 C1 C6 158.7(5) no . . . .
C1 Ir1 C4 C3 -80.5(3) no . . . .
C1 Ir1 C4 C5 38.1(2) no . . . .
C1 Ir1 C4 C9 159.9(5) no . . . .
C4 Ir1 C1 C2 80.9(3) no . . . .
C4 Ir1 C1 C5 -38.0(2) no . . . .
C4 Ir1 C1 C6 -158.1(5) no . . . .
C1 Ir1 C5 C1 0.0(3) no . . . .
C1 Ir1 C5 C4 -117.5(4) no . . . .
C1 Ir1 C5 C10 121.4(6) no . . . .
C5 Ir1 C1 C2 118.9(4) no . . . .
C5 Ir1 C1 C5 -0.0(3) no . . . .
C5 Ir1 C1 C6 -120.1(6) no . . . .
C2 Ir1 C3 C2 -0.0(3) no . . . .
C2 Ir1 C3 C4 119.0(4) no . . . .
C2 Ir1 C3 C8 -120.3(6) no . . . .
C3 Ir1 C2 C1 -117.6(4) no . . . .
C3 Ir1 C2 C3 0.0(3) no . . . .
C3 Ir1 C2 C7 120.4(6) no . . . .
C2 Ir1 C4 C3 -37.1(2) no . . . .
C2 Ir1 C4 C5 81.5(3) no . . . .
C2 Ir1 C4 C9 -156.7(5) no . . . .
C4 Ir1 C2 C1 -80.4(3) no . . . .
C4 Ir1 C2 C3 37.2(2) no . . . .
C4 Ir1 C2 C7 157.6(5) no . . . .
C2 Ir1 C5 C1 37.4(2) no . . . .
C2 Ir1 C5 C4 -80.2(3) no . . . .
C2 Ir1 C5 C10 158.8(5) no . . . .
C5 Ir1 C2 C1 -37.3(2) no . . . .
C5 Ir1 C2 C3 80.3(3) no . . . .
C5 Ir1 C2 C7 -159.3(5) no . . . .
C3 Ir1 C4 C3 0.0(2) no . . . .
C3 Ir1 C4 C5 118.6(4) no . . . .
C3 Ir1 C4 C9 -119.6(6) no . . . .
C4 Ir1 C3 C2 -119.0(4) no . . . .
C4 Ir1 C3 C4 0.0(2) no . . . .
C4 Ir1 C3 C8 120.7(6) no . . . .
C3 Ir1 C5 C1 80.2(3) no . . . .
C3 Ir1 C5 C4 -37.4(2) no . . . .
C3 Ir1 C5 C10 -158.4(5) no . . . .
C5 Ir1 C3 C2 -81.6(3) no . . . .
C5 Ir1 C3 C4 37.4(2) no . . . .
C5 Ir1 C3 C8 158.2(5) no . . . .
C4 Ir1 C5 C1 117.5(4) no . . . .
C4 Ir1 C5 C4 0.0(3) no . . . .
C4 Ir1 C5 C10 -121.1(6) no . . . .
C5 Ir1 C4 C3 -118.6(4) no . . . .
C5 Ir1 C4 C5 0.0(3) no . . . .
C5 Ir1 C4 C9 121.7(6) no . . . .
Ir1 C1 C2 Ir1 0.000(11) no . . . .
Ir1 C1 C2 C3 -62.9(3) no . . . .
Ir1 C1 C2 C7 122.9(5) no . . . .
Ir1 C1 C5 Ir1 -0.0 no . . . .
Ir1 C1 C5 C4 62.4(3) no . . . .
Ir1 C1 C5 C10 -122.6(5) no . . . .
C2 C1 C5 Ir1 -59.1(4) no . . . .
C2 C1 C5 C4 3.4(6) no . . . .
C2 C1 C5 C10 178.3(5) no . . . .
C5 C1 C2 Ir1 58.9(4) no . . . .
C5 C1 C2 C3 -4.0(6) no . . . .
C5 C1 C2 C7 -178.2(5) no . . . .
C6 C1 C2 Ir1 -120.7(6) no . . . .
C6 C1 C2 C3 176.4(5) no . . . .
C6 C1 C2 C7 2.2(10) no . . . .
C6 C1 C5 Ir1 120.6(6) no . . . .
C6 C1 C5 C4 -177.0(5) no . . . .
C6 C1 C5 C10 -2.0(10) no . . . .
Ir1 C2 C3 Ir1 0.0 no . . . .
Ir1 C2 C3 C4 -59.3(3) no . . . .
Ir1 C2 C3 C8 119.3(5) no . . . .
C1 C2 C3 Ir1 62.4(4) no . . . .
C1 C2 C3 C4 3.0(6) no . . . .
C1 C2 C3 C8 -178.3(5) no . . . .
C7 C2 C3 Ir1 -123.3(6) no . . . .
C7 C2 C3 C4 177.3(5) no . . . .
C7 C2 C3 C8 -4.0(9) no . . . .
Ir1 C3 C4 Ir1 0.0 no . . . .
Ir1 C3 C4 C5 -59.8(3) no . . . .
Ir1 C3 C4 C9 121.0(5) no . . . .
C2 C3 C4 Ir1 58.8(4) no . . . .
C2 C3 C4 C5 -0.9(6) no . . . .
C2 C3 C4 C9 179.9(5) no . . . .
C8 C3 C4 Ir1 -119.8(6) no . . . .
C8 C3 C4 C5 -179.5(5) no . . . .
C8 C3 C4 C9 1.3(9) no . . . .
Ir1 C4 C5 Ir1 -0.0 no . . . .
Ir1 C4 C5 C1 -62.5(3) no . . . .
Ir1 C4 C5 C10 122.6(5) no . . . .
C3 C4 C5 Ir1 60.9(4) no . . . .
C3 C4 C5 C1 -1.5(6) no . . . .
C3 C4 C5 C10 -176.5(5) no . . . .
C9 C4 C5 Ir1 -119.9(6) no . . . .
C9 C4 C5 C1 177.6(5) no . . . .
C9 C4 C5 C10 2.7(10) no . . . .
Ir1 C5 C10 C11 -176.7(3) no . . . .
C1 C5 C10 C11 -83.5(7) no . . . .
C4 C5 C10 C11 90.5(7) no . . . .
C5 C10 C11 C12 -167.1(5) no . . . .
C10 C11 C12 O1 66.8(7) no . . . .
